data_1567384
loop_
_publ_author_name
'Feng, Chi'
'Seki, Tomohiro'
'Sakamoto, Shunichi'
'Sasaki, Toshiyuki'
'Takamizawa, Satoshi'
'Ito, Hajime'

_publ_section_title
;
 Mechanical deformation and multiple thermal restoration of organic
 crystals: reversible multi-stage shape-changing effect with
 luminescence-color changes
;
_journal_issue 33
_journal_name_full 'Chemical Science'
_journal_page_first 9544
_journal_page_last 9551
_journal_paper_doi 10.1039/D2SC03414J
_journal_volume 13
_journal_year 2022
_chemical_formula_moiety '0.5(C22 H16 Au2 Br2 F8 N4)'
_chemical_formula_sum 'C11 H8 Au Br F4 N2'
_chemical_formula_weight 521.07
_chemical_name_systematic '1-bromo-2,3,5,6-tetrafluorobenzenyl(1,3-dimethylimidazolin-2-ylidene)gold complex'
_chemical_properties_physical Heat-sensitive
_space_group_crystal_system orthorhombic
_space_group_IT_number 62
_space_group_name_Hall '-P 2ac 2n'
_space_group_name_H-M_alt 'P n m a'
_atom_sites_solution_hydrogens geom
_atom_sites_solution_primary dual
_audit_creation_date 2020-06-29
_audit_creation_method
;
Olex2 1.2
(compiled 2018.05.29 svn.r3508 for OlexSys, GUI svn.r5506)
;
_audit_update_record
;
2021-05-01 deposited with the CCDC.	2022-07-22 downloaded from the CCDC.
;
_cell_angle_alpha 90
_cell_angle_beta 90
_cell_angle_gamma 90
_cell_formula_units_Z 4
_cell_length_a 12.9715(6)
_cell_length_b 6.8326(3)
_cell_length_c 15.6063(8)
_cell_measurement_reflns_used 4694
_cell_measurement_temperature 363
_cell_measurement_theta_max 24.5490
_cell_measurement_theta_min 3.0240
_cell_volume 1383.17(11)
_computing_cell_refinement 'CrysAlisPro 1.171.39.43a (Rigaku OD, 2018)'
_computing_data_collection 'CrysAlisPro 1.171.39.43a (Rigaku OD, 2018)'
_computing_data_reduction 'CrysAlisPro 1.171.39.43a (Rigaku OD, 2018)'
_computing_molecular_graphics 'Olex2 (Dolomanov et al., 2009)'
_computing_publication_material 'Olex2 (Dolomanov et al., 2009)'
_computing_structure_refinement 'ShelXL (Sheldrick, 2015)'
_computing_structure_solution 'ShelXT (Sheldrick, 2015)'
_diffrn_ambient_temperature 363
_diffrn_detector 'CCD plate'
_diffrn_detector_area_resol_mean 5.811
_diffrn_detector_type 'HPC area detector'
_diffrn_measured_fraction_theta_full 0.999
_diffrn_measured_fraction_theta_max 0.908
_diffrn_measurement_details
;
List of Runs (angles in degrees, time in seconds):

  # Type    Start    End  Width  t~exp~   \w     \q     \k     \f   Frames
#--------------------------------------------------------------------------
  1  \w    -83.00 -58.00   0.50    2.56    --   -2.00   9.00 -99.00   50
  2  \w     -1.00  26.00   0.50    2.56    --    2.00  43.00-150.00   54
  3  \w     66.00  91.00   0.50    2.56    --    2.00  43.00-150.00   50
  4  \w    -73.00 -48.00   0.50    2.56    --    2.00  57.00 -60.00   50
  5  \w    -39.00  85.00   0.50    2.56    --    2.00  57.00 -60.00  248
  6  \w    -78.00 -53.00   0.50    2.56    --    2.00  57.00-120.00   50
  7  \w    -61.00 -36.00   0.50    2.56    --    2.00  43.00-150.00   50
;
_diffrn_measurement_device 'four-circle diffractometer'
_diffrn_measurement_device_type 'XtaLAB AFC11 (RCD3): quarter-chi single'
_diffrn_measurement_method '\w scans'
_diffrn_orient_matrix_type 'CrysAlisPro convention (1999,Acta A55,543-557)'
_diffrn_orient_matrix_UB_11 0.0520080000
_diffrn_orient_matrix_UB_12 0.0119996000
_diffrn_orient_matrix_UB_13 0.0165134000
_diffrn_orient_matrix_UB_21 -0.0144351000
_diffrn_orient_matrix_UB_22 0.0437980000
_diffrn_orient_matrix_UB_23 -0.0027516000
_diffrn_orient_matrix_UB_31 -0.0088778000
_diffrn_orient_matrix_UB_32 -0.0007777000
_diffrn_orient_matrix_UB_33 0.1024895000
_diffrn_radiation_monochromator mirror
_diffrn_radiation_probe x-ray
_diffrn_radiation_type MoK\a
_diffrn_radiation_wavelength 0.71073
_diffrn_reflns_av_R_equivalents 0.0420
_diffrn_reflns_av_unetI/netI 0.0265
_diffrn_reflns_Laue_measured_fraction_full 0.999
_diffrn_reflns_Laue_measured_fraction_max 0.908
_diffrn_reflns_limit_h_max 17
_diffrn_reflns_limit_h_min -17
_diffrn_reflns_limit_k_max 8
_diffrn_reflns_limit_k_min -9
_diffrn_reflns_limit_l_max 21
_diffrn_reflns_limit_l_min -20
_diffrn_reflns_number 13133
_diffrn_reflns_point_group_measured_fraction_full 0.999
_diffrn_reflns_point_group_measured_fraction_max 0.908
_diffrn_reflns_theta_full 25.242
_diffrn_reflns_theta_max 29.081
_diffrn_reflns_theta_min 2.610
_diffrn_source 'Rotating-anode X-ray tube (dual wavelength)'
_diffrn_source_type 'Rigaku (Mo) X-ray DW Source'
_exptl_absorpt_coefficient_mu 13.556
_exptl_absorpt_correction_T_max 1.00000
_exptl_absorpt_correction_T_min 0.31706
_exptl_absorpt_correction_type multi-scan
_exptl_absorpt_process_details
;
CrysAlisPro 1.171.39.43a (Rigaku Oxford Diffraction, 2018)
Empirical absorption correction using spherical harmonics,
 implemented in SCALE3 ABSPACK scaling algorithm.
;
_exptl_crystal_colour colourless
_exptl_crystal_colour_primary colourless
_exptl_crystal_density_diffrn 2.502
_exptl_crystal_description plate
_exptl_crystal_F_000 952
_exptl_crystal_size_max 0.4
_exptl_crystal_size_mid 0.15
_exptl_crystal_size_min 0.07
_refine_diff_density_max 1.694
_refine_diff_density_min -1.406
_refine_diff_density_rms 0.122
_refine_ls_extinction_method none
_refine_ls_goodness_of_fit_ref 1.070
_refine_ls_hydrogen_treatment constr
_refine_ls_matrix_type full
_refine_ls_number_parameters 117
_refine_ls_number_reflns 1821
_refine_ls_number_restraints 0
_refine_ls_restrained_S_all 1.070
_refine_ls_R_factor_all 0.0565
_refine_ls_R_factor_gt 0.0382
_refine_ls_shift/su_max 0.001
_refine_ls_shift/su_mean 0.000
_refine_ls_structure_factor_coef Fsqd
_refine_ls_weighting_details 'w=1/[\s^2^(Fo^2^)+(0.0596P)^2^+1.7568P] where P=(Fo^2^+2Fc^2^)/3'
_refine_ls_weighting_scheme calc
_refine_ls_wR_factor_gt 0.1062
_refine_ls_wR_factor_ref 0.1141
_reflns_Friedel_coverage 0.000
_reflns_number_gt 1318
_reflns_number_total 1821
_reflns_threshold_expression 'I > 2\s(I)'
_cod_data_source_file d2sc03414j6.cif
_cod_data_source_block hyo-227-ht
_cod_depositor_comments 'Adding full bibliography for 1567382--1567387.cif.'
_cod_database_code 1567384
_shelx_shelxl_version_number 2018/1
_chemical_oxdiff_formula 'C H N F Au Br'
_shelx_space_group_comment
;
The symmetry employed for this shelxl refinement is uniquely defined
by the following loop, which should always be used as a source of
symmetry information in preference to the above space-group names.
They are only intended as comments.
;
_shelx_estimated_absorpt_t_max 0.450
_shelx_estimated_absorpt_t_min 0.074
_reflns_odcompleteness_completeness 99.70
_reflns_odcompleteness_iscentric 1
_reflns_odcompleteness_theta 26.32
_olex2_refinement_description
;
1. Fixed Uiso
 At 1.2 times of:
  All C(H) groups
 At 1.5 times of:
  All C(H,H,H) groups
2. Others
 Fixed Sof: H00A(0.5) H00B(0.5) H00C(0.5) H00D(0.5) H00E(0.5) H00F(0.5)
3.a Aromatic/amide H refined with riding coordinates:
 C11(H11), C10(H10)
3.b Idealised Me refined as rotating group:
 C009(H00A,H00B,H00C), C00H(H00D,H00E,H00F)
;
_olex2_submission_special_instructions 'No special instructions were received'
_oxdiff_exptl_absorpt_empirical_details
;
Empirical correction (ABSPACK) includes:
- Absorption correction using spherical harmonics
- Frame scaling
;
_oxdiff_exptl_absorpt_empirical_full_max 2.749
_oxdiff_exptl_absorpt_empirical_full_min 0.626

loop_
_space_group_symop_operation_xyz
'x, y, z'
'-x+1/2, -y, z+1/2'
'-x, y+1/2, -z'
'x+1/2, -y+1/2, -z+1/2'
'-x, -y, -z'
'x-1/2, y, -z-1/2'
'x, -y-1/2, z'
'-x-1/2, y-1/2, z-1/2'

loop_
_atom_site_label
_atom_site_type_symbol
_atom_site_fract_x
_atom_site_fract_y
_atom_site_fract_z
_atom_site_U_iso_or_equiv
_atom_site_adp_type
_atom_site_occupancy
_atom_site_site_symmetry_order
_atom_site_calc_flag
_atom_site_refinement_flags_posn
_atom_site_refinement_flags_adp
_atom_site_refinement_flags_occupancy
_atom_site_disorder_assembly
_atom_site_disorder_group
Au01 Au 0.54870(3) 0.750000 0.47818(2) 0.0774(2) Uani 1 2 d S T P . .
Br02 Br 1.03112(13) 0.750000 0.63998(15) 0.1442(7) Uani 1 2 d S T P . .
F003 F 0.7740(5) 0.750000 0.3909(4) 0.112(2) Uani 1 2 d S T P . .
F004 F 0.9636(5) 0.750000 0.4539(6) 0.119(3) Uani 1 2 d S T P . .
F6 F 0.6362(6) 0.750000 0.6690(4) 0.118(2) Uani 1 2 d S T P . .
F5 F 0.8248(8) 0.750000 0.7320(5) 0.152(3) Uani 1 2 d S T P . .
N007 N 0.3169(8) 0.750000 0.4771(6) 0.082(2) Uani 1 2 d S T P . .
C008 C 0.7830(9) 0.750000 0.4778(6) 0.075(2) Uani 1 2 d S T P . .
C009 C 0.3139(10) 0.750000 0.5702(8) 0.103(3) Uani 1 2 d S T P . .
H00A H 0.252048 0.813464 0.589355 0.155 Uiso 0.5 1 calc GR . . A -1
H00B H 0.372825 0.818965 0.592051 0.155 Uiso 0.5 1 calc GR . . A -1
H00C H 0.314945 0.617571 0.590759 0.155 Uiso 0.5 1 calc GR . . A -1
N8 N 0.3752(8) 0.750000 0.3490(6) 0.095(3) Uani 1 2 d S T P . .
C00B C 0.6937(8) 0.750000 0.5266(5) 0.070(2) Uani 1 2 d S T P . .
C00C C 0.8798(9) 0.750000 0.5091(7) 0.084(3) Uani 1 2 d S T P . .
C00D C 0.4036(8) 0.750000 0.4300(7) 0.078(2) Uani 1 2 d S T P . .
C00E C 0.8978(9) 0.750000 0.5960(8) 0.089(3) Uani 1 2 d S T P . .
C00F C 0.8153(12) 0.750000 0.6471(8) 0.101(4) Uani 1 2 d S T P . .
C00G C 0.7141(9) 0.750000 0.6135(7) 0.089(3) Uani 1 2 d S T P . .
C00H C 0.4423(12) 0.750000 0.2781(10) 0.144(6) Uani 1 2 d S T P . .
H00D H 0.467476 0.880288 0.268419 0.216 Uiso 0.5 1 calc GR . . B -1
H00E H 0.405879 0.705578 0.228188 0.216 Uiso 0.5 1 calc GR . . B -1
H00F H 0.499343 0.664134 0.289232 0.216 Uiso 0.5 1 calc GR . . B -1
C11 C 0.2335(10) 0.750000 0.4232(12) 0.107(4) Uani 1 2 d S T P . .
H11 H 0.164475 0.750000 0.439218 0.128 Uiso 1 2 calc RS T P . .
C10 C 0.2703(12) 0.750000 0.3439(11) 0.114(4) Uani 1 2 d S T P . .
H10 H 0.231500 0.750000 0.293755 0.136 Uiso 1 2 calc RS T P . .

loop_
_atom_site_aniso_label
_atom_site_aniso_U_11
_atom_site_aniso_U_22
_atom_site_aniso_U_33
_atom_site_aniso_U_23
_atom_site_aniso_U_13
_atom_site_aniso_U_12
Au01 0.0802(3) 0.0788(3) 0.0732(3) 0.000 -0.00091(16) 0.000
Br02 0.1189(10) 0.1437(14) 0.1699(16) 0.000 -0.0630(11) 0.000
F003 0.112(5) 0.164(6) 0.060(3) 0.000 0.000(3) 0.000
F004 0.080(4) 0.156(8) 0.122(5) 0.000 0.014(4) 0.000
F6 0.119(5) 0.155(7) 0.081(4) 0.000 0.028(3) 0.000
F5 0.199(8) 0.188(8) 0.070(4) 0.000 -0.038(5) 0.000
N007 0.078(5) 0.071(5) 0.096(6) 0.000 -0.009(4) 0.000
C008 0.085(6) 0.082(6) 0.058(5) 0.000 -0.004(4) 0.000
C009 0.112(8) 0.103(8) 0.095(8) 0.000 0.023(7) 0.000
N8 0.115(7) 0.087(6) 0.083(6) 0.000 -0.008(5) 0.000
C00B 0.084(6) 0.063(5) 0.063(5) 0.000 0.005(4) 0.000
C00C 0.079(6) 0.084(6) 0.088(6) 0.000 0.001(5) 0.000
C00D 0.079(6) 0.062(5) 0.092(7) 0.000 0.001(5) 0.000
C00E 0.095(7) 0.075(6) 0.096(8) 0.000 -0.012(6) 0.000
C00F 0.144(11) 0.086(7) 0.072(6) 0.000 -0.031(7) 0.000
C00G 0.119(8) 0.078(6) 0.070(6) 0.000 0.019(6) 0.000
C00H 0.186(16) 0.171(16) 0.075(7) 0.000 -0.004(9) 0.000
C11 0.095(8) 0.073(6) 0.153(13) 0.000 -0.006(8) 0.000
C10 0.120(10) 0.097(9) 0.123(11) 0.000 -0.053(9) 0.000

loop_
_atom_type_symbol
_atom_type_description
_atom_type_scat_dispersion_real
_atom_type_scat_dispersion_imag
_atom_type_scat_source
C C 0.0033 0.0016 'International Tables Vol C Tables 4.2.6.8 and 6.1.1.4'
H H 0.0000 0.0000 'International Tables Vol C Tables 4.2.6.8 and 6.1.1.4'
Au Au -2.0133 8.8022 'International Tables Vol C Tables 4.2.6.8 and 6.1.1.4'
Br Br -0.2901 2.4595 'International Tables Vol C Tables 4.2.6.8 and 6.1.1.4'
F F 0.0171 0.0103 'International Tables Vol C Tables 4.2.6.8 and 6.1.1.4'
N N 0.0061 0.0033 'International Tables Vol C Tables 4.2.6.8 and 6.1.1.4'

loop_
_geom_angle_atom_site_label_1
_geom_angle_atom_site_label_2
_geom_angle_atom_site_label_3
_geom_angle
_geom_angle_site_symmetry_1
_geom_angle_site_symmetry_3
_geom_angle_publ_flag
C00D Au01 C00B 179.9(4) . . ?
C00D N007 C009 124.7(9) . . ?
C00D N007 C11 108.9(10) . . ?
C11 N007 C009 126.3(11) . . ?
F003 C008 C00B 118.4(9) . . ?
C00C C008 F003 116.2(10) . . ?
C00C C008 C00B 125.4(9) . . ?
N007 C009 H00A 109.5 . . ?
N007 C009 H00B 109.5 . . ?
N007 C009 H00C 109.5 . . ?
H00A C009 H00B 109.5 . . ?
H00A C009 H00C 109.5 . . ?
H00B C009 H00C 109.5 . . ?
C00D N8 C00H 125.6(11) . . ?
C00D N8 C10 109.6(11) . . ?
C10 N8 C00H 124.8(13) . . ?
C008 C00B Au01 124.8(7) . . ?
C00G C00B Au01 122.9(8) . . ?
C00G C00B C008 112.3(10) . . ?
C008 C00C F004 120.3(10) . . ?
C008 C00C C00E 121.1(11) . . ?
C00E C00C F004 118.6(10) . . ?
N007 C00D Au01 125.0(8) . . ?
N8 C00D Au01 128.1(8) . . ?
N8 C00D N007 106.9(9) . . ?
C00C C00E Br02 121.4(10) . . ?
C00F C00E Br02 121.6(9) . . ?
C00F C00E C00C 117.0(11) . . ?
F5 C00F C00E 121.4(12) . . ?
F5 C00F C00G 117.1(13) . . ?
C00E C00F C00G 121.5(10) . . ?
F6 C00G C00B 119.6(11) . . ?
F6 C00G C00F 117.6(10) . . ?
C00B C00G C00F 122.8(10) . . ?
N8 C00H H00D 109.5 . . ?
N8 C00H H00E 109.5 . . ?
N8 C00H H00F 109.5 . . ?
H00D C00H H00E 109.5 . . ?
H00D C00H H00F 109.5 . . ?
H00E C00H H00F 109.5 . . ?
N007 C11 H11 126.6 . . ?
C10 C11 N007 106.8(12) . . ?
C10 C11 H11 126.6 . . ?
N8 C10 H10 126.2 . . ?
C11 C10 N8 107.7(12) . . ?
C11 C10 H10 126.2 . . ?

loop_
_geom_bond_atom_site_label_1
_geom_bond_atom_site_label_2
_geom_bond_distance
_geom_bond_site_symmetry_2
_geom_bond_publ_flag
Au01 C00B 2.027(10) . ?
Au01 C00D 2.026(10) . ?
Br02 C00E 1.861(11) . ?
F003 C008 1.360(11) . ?
F004 C00C 1.387(14) . ?
F6 C00G 1.332(12) . ?
F5 C00F 1.330(13) . ?
N007 C009 1.453(16) . ?
N007 C00D 1.344(14) . ?
N007 C11 1.370(17) . ?
C008 C00B 1.385(14) . ?
C008 C00C 1.348(15) . ?
C009 H00A 0.9600 . ?
C009 H00B 0.9600 . ?
C009 H00C 0.9600 . ?
N8 C00D 1.316(14) . ?
N8 C00H 1.408(18) . ?
N8 C10 1.363(17) . ?
C00B C00G 1.382(14) . ?
C00C C00E 1.375(16) . ?
C00E C00F 1.335(18) . ?
C00F C00G 1.413(17) . ?
C00H H00D 0.9600 . ?
C00H H00E 0.9600 . ?
C00H H00F 0.9600 . ?
C11 H11 0.9300 . ?
C11 C10 1.33(2) . ?
C10 H10 0.9300 . ?
